data_7017871
loop_
_publ_author_name
'Horrillo-Martinez, Patricia'
'Patrick, Brian O.'
'Schafer, Laurel L.'
'Fryzuk, Michael D.'

_publ_section_title
;
 Oxygen extrusion from amidate ligands to generate terminal Ta[double
 bond, length as m-dash]O units under reducing conditions. How to
 successfully use amidate ligands in dinitrogen coordination chemistry.
;
_journal_issue 5
_journal_name_full 'Dalton transactions (Cambridge, England : 2003)'
_journal_page_first 1609
_journal_page_last 1616
_journal_paper_doi 10.1039/c1dt11595b
_journal_volume 41
_journal_year 2012
_chemical_formula_moiety 'C18 H31 Cl N O Ta'
_chemical_formula_sum 'C18 H31 Cl N O Ta'
_chemical_formula_weight 493.84
_chemical_name_common
;
(eta5-pentamethylcyclopendienyl)(oxo)(eta2-N-isopropyl(tert-
butyl)iminoacyl) tantalum
;
_chemical_name_systematic
;
(eta5-pentamethylcyclopendienyl)(oxo)(eta2-N-isopropyl(tert-butyl)iminoacyl)
tantalum
;
_space_group_IT_number 14
_symmetry_cell_setting monoclinic
_symmetry_space_group_name_Hall '-P 2yn'
_symmetry_space_group_name_H-M 'P 1 21/n 1'
_atom_sites_solution_hydrogens geom
_atom_sites_solution_primary direct
_atom_sites_solution_secondary difmap
_audit_creation_method SHELXL-97
_cell_angle_alpha 90.00
_cell_angle_beta 108.886(2)
_cell_angle_gamma 90.00
_cell_formula_units_Z 4
_cell_length_a 8.9863(4)
_cell_length_b 19.3004(9)
_cell_length_c 11.7122(5)
_cell_measurement_temperature 100.0(2)
_cell_measurement_theta_max 30.151
_cell_measurement_theta_min 2.618
_cell_volume 1922.00(15)
_computing_cell_refinement 'Bruker SAINT'
_computing_data_collection 'Bruker APEX2'
_computing_data_reduction 'Bruker SAINT'
_computing_molecular_graphics 'Bruker SHELXTL'
_computing_publication_material 'Bruker SHELXTL'
_computing_structure_refinement 'SHELXL-97 (Sheldrick, 2008)'
_computing_structure_solution 'SHELXS-97 (Sheldrick, 2008)'
_diffrn_ambient_temperature 100.0(2)
_diffrn_measured_fraction_theta_full 0.996
_diffrn_measured_fraction_theta_max 0.996
_diffrn_measurement_device_type 'Bruker X8 APEX II'
_diffrn_measurement_method 'area detector'
_diffrn_radiation_monochromator graphite
_diffrn_radiation_source 'fine-focus sealed tube'
_diffrn_radiation_type MoK\a
_diffrn_radiation_wavelength 0.71073
_diffrn_reflns_av_R_equivalents 0.0279
_diffrn_reflns_av_sigmaI/netI 0.0264
_diffrn_reflns_limit_h_max 12
_diffrn_reflns_limit_h_min -12
_diffrn_reflns_limit_k_max 25
_diffrn_reflns_limit_k_min -27
_diffrn_reflns_limit_l_max 16
_diffrn_reflns_limit_l_min -16
_diffrn_reflns_number 21963
_diffrn_reflns_theta_full 30.15
_diffrn_reflns_theta_max 30.15
_diffrn_reflns_theta_min 2.11
_exptl_absorpt_coefficient_mu 5.860
_exptl_absorpt_correction_T_max 0.3097
_exptl_absorpt_correction_T_min 0.1535
_exptl_absorpt_correction_type multi-scan
_exptl_absorpt_process_details 'SADABS (Sheldrick, 2008)'
_exptl_crystal_colour colorless
_exptl_crystal_density_diffrn 1.707
_exptl_crystal_density_method 'not measured'
_exptl_crystal_description prism
_exptl_crystal_F_000 976
_exptl_crystal_size_max 0.5
_exptl_crystal_size_mid 0.4
_exptl_crystal_size_min 0.2
_refine_diff_density_max 1.540
_refine_diff_density_min -1.124
_refine_diff_density_rms 0.105
_refine_ls_extinction_method none
_refine_ls_goodness_of_fit_ref 1.038
_refine_ls_hydrogen_treatment constr
_refine_ls_matrix_type full
_refine_ls_number_parameters 209
_refine_ls_number_reflns 5671
_refine_ls_number_restraints 0
_refine_ls_restrained_S_all 1.038
_refine_ls_R_factor_all 0.0258
_refine_ls_R_factor_gt 0.0199
_refine_ls_shift/su_max 0.034
_refine_ls_shift/su_mean 0.001
_refine_ls_structure_factor_coef Fsqd
_refine_ls_weighting_details 'calc w=1/[\s^2^(Fo^2^)+(0.0208P)^2^+1.5622P] where P=(Fo^2^+2Fc^2^)/3'
_refine_ls_weighting_scheme calc
_refine_ls_wR_factor_gt 0.0464
_refine_ls_wR_factor_ref 0.0483
_reflns_number_gt 4970
_reflns_number_total 5671
_reflns_threshold_expression >2\s(I)
_cod_data_source_file c1dt11595b.txt
_cod_data_source_block ls182_0m
_cod_depositor_comments
;
The following automatic conversions were performed:

'_symmetry_cell_setting' value 'Monoclinic' changed to 'monoclinic'
according to /home/saulius/struct/CIF-dictionaries/cif_core.dic
dictionary named 'cif_core.dic' version 2.4.1 from 2010-06-29.

Automatic conversion script
Id: cif_fix_values 1715 2011-07-08 13:25:40Z adriana 
;
_cod_original_cell_volume 1921.99(15)
_cod_original_sg_symbol_H-M P21/n
_cod_database_code 7017871

loop_
_symmetry_equiv_pos_as_xyz
'x, y, z'
'-x+1/2, y+1/2, -z+1/2'
'-x, -y, -z'
'x-1/2, -y-1/2, z-1/2'

loop_
_atom_site_label
_atom_site_type_symbol
_atom_site_fract_x
_atom_site_fract_y
_atom_site_fract_z
_atom_site_U_iso_or_equiv
_atom_site_adp_type
_atom_site_occupancy
_atom_site_symmetry_multiplicity
_atom_site_calc_flag
_atom_site_refinement_flags
Ta01 Ta 0.034170(11) 0.129523(4) 0.209790(7) 0.01536(3) Uani 1 1 d .
Cl1 Cl 0.26032(8) 0.09911(3) 0.15095(6) 0.02716(13) Uani 1 1 d .
O1 O -0.0966(2) 0.14924(9) 0.06799(14) 0.0213(3) Uani 1 1 d .
C9 C 0.0120(3) 0.00379(12) 0.2300(2) 0.0226(5) Uani 1 1 d .
C13 C -0.1378(3) 0.03209(12) 0.2121(2) 0.0203(5) Uani 1 1 d .
C7 C 0.3485(3) 0.27636(15) 0.2134(2) 0.0293(6) Uani 1 1 d .
H7A H 0.3535 0.2343 0.1679 0.044 Uiso 1 1 calc R
H7B H 0.4492 0.3009 0.2341 0.044 Uiso 1 1 calc R
H7C H 0.2644 0.3065 0.1641 0.044 Uiso 1 1 calc R
C12 C -0.1284(3) 0.07513(12) 0.3125(2) 0.0211(5) Uani 1 1 d .
C10 C 0.1141(3) 0.02590(13) 0.3460(2) 0.0259(5) Uani 1 1 d .
C11 C 0.0281(3) 0.06907(13) 0.3974(2) 0.0246(5) Uani 1 1 d .
C15 C 0.0541(4) -0.04731(14) 0.1490(3) 0.0335(6) Uani 1 1 d .
H15A H 0.0613 -0.0938 0.1841 0.050 Uiso 1 1 calc R
H15B H 0.1557 -0.0346 0.1406 0.050 Uiso 1 1 calc R
H15C H -0.0271 -0.0469 0.0695 0.050 Uiso 1 1 calc R
C18 C 0.0871(4) 0.10100(16) 0.5199(2) 0.0356(7) Uani 1 1 d .
H18A H 0.1023 0.0648 0.5813 0.053 Uiso 1 1 calc R
H18B H 0.0101 0.1348 0.5287 0.053 Uiso 1 1 calc R
H18C H 0.1874 0.1244 0.5302 0.053 Uiso 1 1 calc R
N1 N 0.1680(2) 0.21639(10) 0.29420(16) 0.0176(4) Uani 1 1 d .
C6 C 0.3151(3) 0.25683(13) 0.3281(2) 0.0213(5) Uani 1 1 d .
H6 H 0.3014 0.2999 0.3710 0.026 Uiso 1 1 calc R
C5 C 0.0098(3) 0.35696(13) 0.2774(3) 0.0297(6) Uani 1 1 d .
H5A H 0.1219 0.3661 0.3179 0.044 Uiso 1 1 calc R
H5B H -0.0520 0.3968 0.2879 0.044 Uiso 1 1 calc R
H5C H -0.0089 0.3492 0.1912 0.044 Uiso 1 1 calc R
C2 C -0.0394(3) 0.29239(12) 0.3325(2) 0.0177(4) Uani 1 1 d .
C17 C -0.2674(3) 0.10808(15) 0.3331(3) 0.0317(6) Uani 1 1 d .
H17A H -0.3268 0.1343 0.2611 0.048 Uiso 1 1 calc R
H17B H -0.2320 0.1395 0.4024 0.048 Uiso 1 1 calc R
H17C H -0.3350 0.0721 0.3493 0.048 Uiso 1 1 calc R
C16 C -0.2823(3) 0.02014(14) 0.1070(2) 0.0276(5) Uani 1 1 d .
H16A H -0.2864 0.0538 0.0434 0.041 Uiso 1 1 calc R
H16B H -0.3753 0.0256 0.1324 0.041 Uiso 1 1 calc R
H16C H -0.2801 -0.0269 0.0760 0.041 Uiso 1 1 calc R
C1 C 0.0298(3) 0.22764(12) 0.29607(19) 0.0165(4) Uani 1 1 d .
C4 C 0.0169(3) 0.29822(15) 0.4697(2) 0.0320(6) Uani 1 1 d .
H4A H -0.0157 0.2570 0.5042 0.048 Uiso 1 1 calc R
H4B H -0.0292 0.3395 0.4935 0.048 Uiso 1 1 calc R
H4C H 0.1318 0.3019 0.4995 0.048 Uiso 1 1 calc R
C14 C 0.2812(4) 0.00339(17) 0.4009(3) 0.0419(7) Uani 1 1 d .
H14A H 0.3355 0.0349 0.4668 0.063 Uiso 1 1 calc R
H14B H 0.3336 0.0043 0.3394 0.063 Uiso 1 1 calc R
H14C H 0.2842 -0.0438 0.4326 0.063 Uiso 1 1 calc R
C8 C 0.4435(3) 0.21276(16) 0.4127(3) 0.0322(6) Uani 1 1 d .
H8A H 0.4135 0.2000 0.4833 0.048 Uiso 1 1 calc R
H8B H 0.5420 0.2391 0.4389 0.048 Uiso 1 1 calc R
H8C H 0.4579 0.1707 0.3706 0.048 Uiso 1 1 calc R
C3 C -0.2177(3) 0.28752(14) 0.2851(3) 0.0320(6) Uani 1 1 d .
H3A H -0.2524 0.2795 0.1978 0.048 Uiso 1 1 calc R
H3B H -0.2632 0.3309 0.3020 0.048 Uiso 1 1 calc R
H3C H -0.2524 0.2490 0.3249 0.048 Uiso 1 1 calc R

loop_
_atom_site_aniso_label
_atom_site_aniso_U_11
_atom_site_aniso_U_22
_atom_site_aniso_U_33
_atom_site_aniso_U_23
_atom_site_aniso_U_13
_atom_site_aniso_U_12
Ta01 0.01858(5) 0.01519(5) 0.01338(5) -0.00054(3) 0.00666(4) -0.00167(3)
Cl1 0.0281(3) 0.0274(3) 0.0317(3) -0.0091(2) 0.0176(3) -0.0020(2)
O1 0.0257(9) 0.0221(8) 0.0149(7) 0.0023(6) 0.0050(7) -0.0041(7)
C9 0.0340(14) 0.0138(11) 0.0220(11) 0.0032(8) 0.0119(10) 0.0006(9)
C13 0.0275(13) 0.0148(10) 0.0211(11) 0.0015(8) 0.0112(10) -0.0048(9)
C7 0.0291(14) 0.0350(14) 0.0309(13) -0.0097(11) 0.0194(11) -0.0129(11)
C12 0.0288(13) 0.0166(11) 0.0226(11) 0.0015(9) 0.0149(10) -0.0034(9)
C10 0.0295(14) 0.0226(12) 0.0237(12) 0.0089(10) 0.0062(10) 0.0007(10)
C11 0.0355(14) 0.0229(12) 0.0159(10) 0.0023(9) 0.0090(10) -0.0079(10)
C15 0.0471(18) 0.0192(13) 0.0398(15) -0.0014(11) 0.0218(14) 0.0047(12)
C18 0.0527(19) 0.0351(15) 0.0188(12) -0.0013(11) 0.0114(12) -0.0128(14)
N1 0.0190(10) 0.0210(10) 0.0141(8) -0.0028(7) 0.0071(7) -0.0019(8)
C6 0.0181(11) 0.0261(12) 0.0216(11) -0.0087(9) 0.0092(9) -0.0055(9)
C5 0.0350(15) 0.0178(12) 0.0428(16) -0.0001(11) 0.0217(13) -0.0013(10)
C2 0.0174(11) 0.0180(11) 0.0197(10) -0.0008(8) 0.0085(9) -0.0011(8)
C17 0.0360(15) 0.0271(13) 0.0433(16) -0.0027(12) 0.0284(13) -0.0053(12)
C16 0.0315(14) 0.0245(13) 0.0251(12) -0.0006(10) 0.0069(11) -0.0078(11)
C1 0.0188(11) 0.0194(11) 0.0117(9) 0.0013(8) 0.0054(8) -0.0007(9)
C4 0.0364(16) 0.0391(16) 0.0220(12) -0.0033(11) 0.0117(11) 0.0117(12)
C14 0.0366(17) 0.0439(18) 0.0381(16) 0.0136(14) 0.0022(13) 0.0083(14)
C8 0.0203(13) 0.0416(16) 0.0325(14) -0.0084(12) 0.0056(11) 0.0014(11)
C3 0.0177(13) 0.0231(13) 0.0520(18) -0.0009(12) 0.0069(12) 0.0021(10)

loop_
_atom_type_symbol
_atom_type_description
_atom_type_scat_dispersion_real
_atom_type_scat_dispersion_imag
_atom_type_scat_source
C C 0.0033 0.0016 'International Tables Vol C Tables 4.2.6.8 and 6.1.1.4'
H H 0.0000 0.0000 'International Tables Vol C Tables 4.2.6.8 and 6.1.1.4'
N N 0.0061 0.0033 'International Tables Vol C Tables 4.2.6.8 and 6.1.1.4'
O O 0.0106 0.0060 'International Tables Vol C Tables 4.2.6.8 and 6.1.1.4'
Cl Cl 0.1484 0.1585 'International Tables Vol C Tables 4.2.6.8 and 6.1.1.4'
Ta Ta -0.7052 6.5227 'International Tables Vol C Tables 4.2.6.8 and 6.1.1.4'

loop_
_geom_angle_atom_site_label_1
_geom_angle_atom_site_label_2
_geom_angle_atom_site_label_3
_geom_angle
O1 Ta01 N1 112.32(8)
O1 Ta01 C1 98.43(8)
N1 Ta01 C1 34.56(8)
O1 Ta01 C12 103.92(8)
N1 Ta01 C12 117.18(8)
C1 Ta01 C12 92.45(8)
O1 Ta01 Cl1 98.70(6)
N1 Ta01 Cl1 85.55(5)
C1 Ta01 Cl1 119.44(6)
C12 Ta01 Cl1 137.42(6)
O1 Ta01 C13 86.82(8)
N1 Ta01 C13 150.82(7)
C1 Ta01 C13 124.41(8)
C12 Ta01 C13 34.03(8)
Cl1 Ta01 C13 114.18(6)
O1 Ta01 C9 104.94(8)
N1 Ta01 C9 142.35(8)
C1 Ta01 C9 144.17(8)
C12 Ta01 C9 55.96(8)
Cl1 Ta01 C9 83.65(6)
C13 Ta01 C9 33.36(8)
O1 Ta01 C11 137.79(8)
N1 Ta01 C11 97.46(8)
C1 Ta01 C11 89.38(8)
C12 Ta01 C11 34.02(8)
Cl1 Ta01 C11 113.30(7)
C13 Ta01 C11 55.77(8)
C9 Ta01 C11 55.16(8)
O1 Ta01 C10 138.30(8)
N1 Ta01 C10 109.38(8)
C1 Ta01 C10 116.55(8)
C12 Ta01 C10 55.41(9)
Cl1 Ta01 C10 83.90(6)
C13 Ta01 C10 55.37(9)
C9 Ta01 C10 33.60(8)
C11 Ta01 C10 32.36(9)
C13 C9 C10 108.3(2)
C13 C9 C15 126.0(2)
C10 C9 C15 125.4(2)
C13 C9 Ta01 72.82(13)
C10 C9 Ta01 75.53(14)
C15 C9 Ta01 123.02(17)
C9 C13 C12 107.9(2)
C9 C13 C16 126.9(2)
C12 C13 C16 125.3(2)
C9 C13 Ta01 73.82(14)
C12 C13 Ta01 71.96(13)
C16 C13 Ta01 119.74(16)
C6 C7 H7A 109.5
C6 C7 H7B 109.5
H7A C7 H7B 109.5
C6 C7 H7C 109.5
H7A C7 H7C 109.5
H7B C7 H7C 109.5
C13 C12 C11 107.9(2)
C13 C12 C17 123.8(2)
C11 C12 C17 127.3(2)
C13 C12 Ta01 74.02(13)
C11 C12 Ta01 76.43(14)
C17 C12 Ta01 124.73(17)
C11 C10 C9 108.1(2)
C11 C10 C14 127.3(3)
C9 C10 C14 124.5(3)
C11 C10 Ta01 73.42(14)
C9 C10 Ta01 70.87(13)
C14 C10 Ta01 123.08(19)
C10 C11 C12 107.7(2)
C10 C11 C18 125.9(3)
C12 C11 C18 126.4(3)
C10 C11 Ta01 74.22(14)
C12 C11 Ta01 69.55(13)
C18 C11 Ta01 123.35(17)
C9 C15 H15A 109.5
C9 C15 H15B 109.5
H15A C15 H15B 109.5
C9 C15 H15C 109.5
H15A C15 H15C 109.5
H15B C15 H15C 109.5
C11 C18 H18A 109.5
C11 C18 H18B 109.5
H18A C18 H18B 109.5
C11 C18 H18C 109.5
H18A C18 H18C 109.5
H18B C18 H18C 109.5
C1 N1 C6 134.6(2)
C1 N1 Ta01 74.43(13)
C6 N1 Ta01 150.55(15)
N1 C6 C8 107.8(2)
N1 C6 C7 108.08(19)
C8 C6 C7 113.1(2)
N1 C6 H6 109.3
C8 C6 H6 109.3
C7 C6 H6 109.3
C2 C5 H5A 109.5
C2 C5 H5B 109.5
H5A C5 H5B 109.5
C2 C5 H5C 109.5
H5A C5 H5C 109.5
H5B C5 H5C 109.5
C1 C2 C3 109.0(2)
C1 C2 C4 109.32(19)
C3 C2 C4 109.9(2)
C1 C2 C5 110.52(19)
C3 C2 C5 108.1(2)
C4 C2 C5 110.0(2)
C12 C17 H17A 109.5
C12 C17 H17B 109.5
H17A C17 H17B 109.5
C12 C17 H17C 109.5
H17A C17 H17C 109.5
H17B C17 H17C 109.5
C13 C16 H16A 109.5
C13 C16 H16B 109.5
H16A C16 H16B 109.5
C13 C16 H16C 109.5
H16A C16 H16C 109.5
H16B C16 H16C 109.5
N1 C1 C2 129.7(2)
N1 C1 Ta01 71.01(13)
C2 C1 Ta01 158.10(17)
C2 C4 H4A 109.5
C2 C4 H4B 109.5
H4A C4 H4B 109.5
C2 C4 H4C 109.5
H4A C4 H4C 109.5
H4B C4 H4C 109.5
C10 C14 H14A 109.5
C10 C14 H14B 109.5
H14A C14 H14B 109.5
C10 C14 H14C 109.5
H14A C14 H14C 109.5
H14B C14 H14C 109.5
C6 C8 H8A 109.5
C6 C8 H8B 109.5
H8A C8 H8B 109.5
C6 C8 H8C 109.5
H8A C8 H8C 109.5
H8B C8 H8C 109.5
C2 C3 H3A 109.5
C2 C3 H3B 109.5
H3A C3 H3B 109.5
C2 C3 H3C 109.5
H3A C3 H3C 109.5
H3B C3 H3C 109.5

loop_
_geom_bond_atom_site_label_1
_geom_bond_atom_site_label_2
_geom_bond_distance
Ta01 O1 1.7379(16)
Ta01 N1 2.1131(19)
Ta01 C1 2.153(2)
Ta01 C12 2.413(2)
Ta01 Cl1 2.4199(6)
Ta01 C13 2.440(2)
Ta01 C9 2.452(2)
Ta01 C11 2.503(2)
Ta01 C10 2.514(2)
C9 C13 1.404(4)
C9 C10 1.436(3)
C9 C15 1.499(4)
C13 C12 1.420(3)
C13 C16 1.490(3)
C7 C6 1.516(3)
C7 H7A 0.9800
C7 H7B 0.9800
C7 H7C 0.9800
C12 C11 1.441(4)
C12 C17 1.489(4)
C10 C11 1.398(4)
C10 C14 1.494(4)
C11 C18 1.493(3)
C15 H15A 0.9800
C15 H15B 0.9800
C15 H15C 0.9800
C18 H18A 0.9800
C18 H18B 0.9800
C18 H18C 0.9800
N1 C1 1.268(3)
N1 C6 1.475(3)
C6 C8 1.515(4)
C6 H6 1.0000
C5 C2 1.533(3)
C5 H5A 0.9800
C5 H5B 0.9800
C5 H5C 0.9800
C2 C1 1.517(3)
C2 C3 1.519(3)
C2 C4 1.524(3)
C17 H17A 0.9800
C17 H17B 0.9800
C17 H17C 0.9800
C16 H16A 0.9800
C16 H16B 0.9800
C16 H16C 0.9800
C4 H4A 0.9800
C4 H4B 0.9800
C4 H4C 0.9800
C14 H14A 0.9800
C14 H14B 0.9800
C14 H14C 0.9800
C8 H8A 0.9800
C8 H8B 0.9800
C8 H8C 0.9800
C3 H3A 0.9800
C3 H3B 0.9800
C3 H3C 0.9800
